data_7011869
loop_
_publ_author_name
'Estler, Frank'
'Herdtweck, Eberhardt'
'Anwander, Reiner'

_publ_section_title
;
 O-Benzylated-calix[4]arenes as ancillary ligands in organolanthanide
 chemistry
;
_journal_issue 16
_journal_name_full 'Journal of the Chemical Society, Dalton Transactions'
_journal_page_first 3088
_journal_paper_doi 10.1039/b205200h
_journal_year 2002
_chemical_compound_source 'see text'
_chemical_formula_moiety 'C62 H80 N O4 Sc Si2, 3(C7 H8)'
_chemical_formula_sum 'C83 H104 N O4 Sc Si2'
_chemical_formula_weight 1280.81
_chemical_name_systematic
;
? 
;
_space_group_IT_number 9
_symmetry_cell_setting monoclinic
_symmetry_space_group_name_Hall 'C -2yc'
_symmetry_space_group_name_H-M 'C 1 c 1'
_atom_sites_solution_hydrogens geom
_atom_sites_solution_primary direct
_atom_sites_solution_secondary difmap
_cell_angle_alpha 90
_cell_angle_beta 92.577(2)
_cell_angle_gamma 90
_cell_formula_units_Z 4
_cell_length_a 17.5600(4)
_cell_length_b 24.5441(7)
_cell_length_c 17.2735(4)
_cell_measurement_reflns_used 37074
_cell_measurement_temperature 123(1)
_cell_measurement_theta_max 25.34
_cell_measurement_theta_min 1.66
_cell_volume 7437.3(3)
_computing_cell_refinement 'DENZO (Nonius, 2000b)'
_computing_data_collection 'Kappa-CCD Control Software (Nonius, 2000a)'
_computing_data_reduction 'DENZO (Nonius, 2000b)'
_computing_molecular_graphics 'PLATON (Spek, 2001)'
_computing_publication_material 'PLATON (Spek, 2001)'
_computing_structure_refinement 'SHELXL97 (Sheldrick, 1998)'
_computing_structure_solution 'SIR92 (Altomare, 1994)'
_diffrn_ambient_temperature 123(1)
_diffrn_detector 'CCD plate'
_diffrn_detector_area_resol_mean '18  # 9 for binned mode'
_diffrn_measured_fraction_theta_full 0.997
_diffrn_measured_fraction_theta_max 0.997
_diffrn_measurement_device 'four-circle diffractometer'
_diffrn_measurement_device_type 'Kappa CCD (Nonius)'
_diffrn_measurement_method ' phi- and omega-rotation '
_diffrn_radiation_monochromator graphite
_diffrn_radiation_source 'NONIUS FR 591 rotating anode'
_diffrn_radiation_type 'Mo K\a'
_diffrn_radiation_wavelength 0.71073
_diffrn_reflns_av_R_equivalents 0.0066
_diffrn_reflns_av_sigmaI/netI 0.0477
_diffrn_reflns_limit_h_max 21
_diffrn_reflns_limit_h_min -21
_diffrn_reflns_limit_k_max 29
_diffrn_reflns_limit_k_min -28
_diffrn_reflns_limit_l_max 20
_diffrn_reflns_limit_l_min -20
_diffrn_reflns_number 12313
_diffrn_reflns_theta_full 25.34
_diffrn_reflns_theta_max 25.34
_diffrn_reflns_theta_min 1.66
_diffrn_standards_decay_% 0
_diffrn_standards_interval_count 0
_diffrn_standards_interval_time .
_diffrn_standards_number 0
_exptl_absorpt_coefficient_mu 0.180
_exptl_absorpt_correction_T_max 0.9233
_exptl_absorpt_correction_T_min 0.8934
_exptl_absorpt_correction_type none
_exptl_absorpt_process_details
; 
Neither decay correction nor absorption correction necessary
Denzo-SNM; Scale-Pack
;
_exptl_crystal_colour colorless
_exptl_crystal_density_diffrn 1.144
_exptl_crystal_density_meas ?
_exptl_crystal_density_method none
_exptl_crystal_description fragment
_exptl_crystal_F_000 2760
_exptl_crystal_size_max 0.64
_exptl_crystal_size_mid 0.56
_exptl_crystal_size_min 0.45
_refine_diff_density_max 0.710
_refine_diff_density_min -0.471
_refine_diff_density_rms 0.049
_refine_ls_abs_structure_details 'Flack H D (1983), Acta Cryst. A39, 876-881'
_refine_ls_abs_structure_Flack 0.48(3)
_refine_ls_extinction_method none
_refine_ls_goodness_of_fit_ref 1.035
_refine_ls_hydrogen_treatment mixed
_refine_ls_matrix_type full
_refine_ls_number_parameters 829
_refine_ls_number_reflns 12306
_refine_ls_number_restraints 2
_refine_ls_restrained_S_all 1.035
_refine_ls_R_factor_all 0.0620
_refine_ls_R_factor_gt 0.0532
_refine_ls_shift/su_max 0.000
_refine_ls_shift/su_mean 0.000
_refine_ls_structure_factor_coef Fsqd
_refine_ls_weighting_details 'w=1/[\s^2^(Fo^2^)+(0.0496P)^2^+13.9657P] where P=(Fo^2^+2Fc^2^)/3'
_refine_ls_weighting_scheme sigma
_refine_ls_wR_factor_gt 0.1222
_refine_ls_wR_factor_ref 0.1276
_reflns_number_gt 11125
_reflns_number_total 12306
_reflns_threshold_expression >2sigma(i)
_cod_data_source_file b205200h.txt
_cod_data_source_block ESTB-4090-123
_cod_depositor_comments
;
The following automatic conversions were performed:
'_symmetry_cell_setting' value 'Monoclinic' changed to 'monoclinic'
according to '/home/saulius/struct/CIF-dictionaries/cif_core.dic'
dictionary named 'cif_core.dic' version 2.4.1 from 2010-06-29.

Automatic conversion script
Id: cif_fix_enum 1527 2010-12-29 10:47:43Z saulius 

The following automatic conversions were performed:

'_exptl_crystal_density_meas' value 'none' was changed to '?' - the
value is perceived as not measured.

Automatic conversion script
Id: cif_fix_values 3008 2015-01-20 13:52:24Z robertas 
;
_cod_original_sg_symbol_H-M 'C c'
_cod_database_code 7011869

loop_
_symmetry_equiv_pos_as_xyz
x,y,z
x,-y,1/2+z
1/2+x,1/2+y,z
1/2+x,1/2-y,1/2+z

loop_
_atom_site_aniso_label
_atom_site_aniso_U_11
_atom_site_aniso_U_22
_atom_site_aniso_U_33
_atom_site_aniso_U_23
_atom_site_aniso_U_13
_atom_site_aniso_U_12
Sc 0.0228(3) 0.0169(3) 0.0198(2) -0.0007(3) 0.0025(2) 0.0000(3)
Si1 0.0408(6) 0.0250(5) 0.0323(5) 0.0067(4) 0.0048(4) 0.0020(4)
Si2 0.0543(7) 0.0239(5) 0.0332(5) -0.0075(4) 0.0147(5) -0.0010(5)
O1 0.0251(13) 0.0278(13) 0.0258(13) -0.0068(10) 0.0014(10) -0.0002(11)
O2 0.0225(12) 0.0195(12) 0.0232(12) -0.0036(10) 0.0012(10) -0.0035(10)
O3 0.0219(12) 0.0260(13) 0.0247(13) 0.0072(10) 0.0013(10) -0.0017(10)
O4 0.0197(12) 0.0203(12) 0.0238(12) -0.0003(10) 0.0011(10) 0.0032(10)
N 0.0314(14) 0.0200(12) 0.0277(12) 0.0015(15) 0.0060(10) 0.0009(15)
C1 0.0240(18) 0.0175(16) 0.0189(16) 0.0005(13) 0.0051(14) -0.0012(13)
C2 0.0217(18) 0.0238(17) 0.0186(16) 0.0011(13) 0.0050(13) 0.0023(14)
C3 0.0220(17) 0.0296(19) 0.0173(16) -0.0013(13) 0.0003(13) -0.0022(14)
C4 0.0264(18) 0.0221(17) 0.0198(16) -0.0021(13) 0.0049(13) 0.0007(14)
C5 0.0233(18) 0.0289(18) 0.0224(17) 0.0022(14) 0.0034(14) 0.0005(15)
C6 0.0260(18) 0.0238(17) 0.0213(16) 0.0031(13) 0.0015(14) -0.0017(14)
C7 0.0200(17) 0.0275(18) 0.0215(17) -0.0020(14) 0.0035(13) -0.0015(14)
C8 0.0147(16) 0.0261(18) 0.0244(17) -0.0029(14) 0.0015(13) -0.0027(14)
C9 0.0170(16) 0.0282(18) 0.0228(16) -0.0058(14) 0.0012(13) 0.0016(14)
C10 0.0136(16) 0.0272(19) 0.0330(18) -0.0036(15) -0.0021(14) -0.0008(14)
C11 0.0215(17) 0.0269(18) 0.0254(17) 0.0047(14) 0.0022(14) -0.0022(14)
C12 0.0170(17) 0.0264(18) 0.0201(17) 0.0009(14) 0.0005(13) -0.0052(14)
C13 0.0164(16) 0.0205(17) 0.0225(17) -0.0022(14) -0.0014(13) -0.0035(13)
C14 0.0240(18) 0.0257(18) 0.0217(17) -0.0017(14) 0.0009(14) -0.0043(14)
C15 0.0234(18) 0.0302(19) 0.0164(16) -0.0040(14) 0.0034(14) 0.0022(14)
C16 0.0236(18) 0.0282(19) 0.0196(17) 0.0002(13) -0.0010(14) 0.0002(14)
C17 0.0250(18) 0.0293(19) 0.0209(16) 0.0006(14) 0.0041(14) 0.0012(15)
C18 0.0181(16) 0.0284(18) 0.0207(16) -0.0006(14) 0.0031(13) -0.0052(14)
C19 0.0217(18) 0.0259(18) 0.0163(15) -0.0031(13) 0.0029(13) 0.0005(14)
C20 0.0246(18) 0.0174(16) 0.0164(15) -0.0016(12) 0.0018(13) -0.0021(13)
C21 0.0208(17) 0.0267(18) 0.0235(17) -0.0008(14) 0.0048(14) -0.0005(14)
C22 0.0161(17) 0.0257(18) 0.0221(17) 0.0019(14) -0.0017(13) 0.0050(14)
C23 0.0193(17) 0.0237(18) 0.0287(18) 0.0019(14) 0.0011(14) -0.0002(14)
C24 0.0212(17) 0.0215(18) 0.0330(19) -0.0023(14) -0.0034(14) -0.0002(14)
C25 0.0211(17) 0.0279(18) 0.0219(17) -0.0056(14) -0.0020(14) 0.0028(14)
C26 0.0178(17) 0.0246(18) 0.0240(17) 0.0019(14) -0.0016(14) 0.0032(14)
C27 0.0173(17) 0.0215(18) 0.0263(18) -0.0020(14) -0.0027(14) 0.0008(13)
C28 0.0210(17) 0.0280(18) 0.0159(16) -0.0005(13) -0.0009(13) 0.0011(14)
C29 0.033(2) 0.0301(19) 0.0242(17) -0.0071(15) 0.0035(15) 0.0036(16)
C30 0.050(2) 0.041(2) 0.0327(19) -0.0076(17) 0.0157(18) 0.0068(19)
C31 0.046(3) 0.121(5) 0.094(4) -0.089(4) -0.013(3) 0.024(3)
C32 0.110(4) 0.032(2) 0.035(2) -0.0049(18) 0.019(2) 0.015(2)
C33 0.0274(19) 0.0296(19) 0.040(2) 0.0043(16) 0.0030(16) 0.0059(16)
C34 0.029(2) 0.049(3) 0.076(3) -0.002(2) -0.009(2) 0.0118(19)
C35 0.081(4) 0.040(3) 0.079(4) 0.018(3) 0.024(3) 0.024(3)
C36 0.063(3) 0.031(2) 0.063(3) -0.009(2) -0.012(2) 0.012(2)
C37 0.034(2) 0.032(2) 0.0293(18) 0.0091(15) 0.0075(16) -0.0046(16)
C38 0.125(6) 0.151(7) 0.089(5) 0.090(5) -0.065(4) -0.086(5)
C39 0.038(3) 0.305(13) 0.267(11) 0.266(11) 0.000(5) -0.008(5)
C40 0.136(6) 0.066(4) 0.095(4) 0.035(4) 0.043(4) 0.020(4)
C41 0.0274(19) 0.0229(18) 0.041(2) -0.0026(16) -0.0040(16) -0.0047(15)
C42 0.052(3) 0.031(2) 0.063(3) -0.019(2) 0.003(2) -0.0122(19)
C43 0.031(2) 0.034(2) 0.058(3) -0.0012(19) -0.0055(19) -0.0086(17)
C44 0.054(3) 0.025(2) 0.068(3) 0.006(2) -0.020(2) -0.0084(19)
C45 0.0241(18) 0.0235(19) 0.0271(18) 0.0055(14) -0.0022(15) 0.0072(14)
C46 0.0220(18) 0.0276(18) 0.0251(18) 0.0069(14) -0.0031(14) 0.0073(15)
C47 0.0273(19) 0.041(2) 0.0317(19) -0.0038(17) -0.0022(16) 0.0061(17)
C48 0.035(2) 0.063(3) 0.030(2) -0.0012(19) 0.0073(17) 0.010(2)
C49 0.027(2) 0.063(3) 0.048(2) 0.020(2) 0.0069(18) 0.004(2)
C50 0.029(2) 0.037(2) 0.052(3) 0.009(2) -0.0004(19) -0.0046(18)
C51 0.034(2) 0.032(2) 0.034(2) -0.0014(17) -0.0050(17) 0.0072(18)
C52 0.0274(19) 0.025(2) 0.039(2) -0.0097(16) 0.0016(16) -0.0087(16)
C53 0.0271(19) 0.0257(18) 0.0295(18) -0.0025(15) -0.0004(15) -0.0096(16)
C54 0.029(2) 0.063(3) 0.052(3) 0.021(2) -0.0073(19) -0.010(2)
C55 0.039(3) 0.126(5) 0.042(3) 0.023(3) 0.002(2) -0.026(3)
C56 0.027(2) 0.101(4) 0.053(3) -0.021(3) 0.003(2) -0.002(3)
C57 0.025(2) 0.050(3) 0.092(4) -0.017(3) -0.010(2) 0.002(2)
C58 0.0214(19) 0.035(2) 0.058(3) 0.002(2) -0.0045(18) -0.0038(17)
C59 0.052(2) 0.051(2) 0.035(2) 0.0122(18) 0.0104(18) -0.010(2)
C60 0.084(4) 0.038(3) 0.055(3) 0.012(2) 0.000(3) 0.016(2)
C61 0.105(4) 0.036(3) 0.048(3) -0.016(2) 0.014(3) -0.027(3)
C62 0.064(3) 0.040(2) 0.035(2) -0.0080(17) 0.0134(19) 0.000(2)
C70 0.131(7) 0.058(3) 0.104(5) 0.005(4) 0.018(5) -0.013(4)
C71 0.052(3) 0.052(3) 0.073(3) 0.011(3) 0.007(2) 0.006(2)
C72 0.049(3) 0.047(3) 0.041(2) -0.003(2) 0.0080(19) -0.003(2)
C73 0.050(3) 0.062(3) 0.051(3) 0.015(2) 0.008(2) 0.001(2)
C74 0.0313(17) 0.055(2) 0.048(2) -0.010(2) 0.0018(16) 0.002(2)
C75 0.044(3) 0.071(3) 0.052(3) -0.012(3) 0.000(2) -0.008(3)
C76 0.047(3) 0.066(3) 0.035(2) 0.008(2) 0.0021(19) 0.005(2)
C80 0.111(5) 0.084(4) 0.067(4) 0.010(3) -0.007(3) -0.020(4)
C81 0.101(5) 0.060(3) 0.046(3) -0.002(3) -0.026(3) -0.004(3)
C82 0.093(4) 0.080(4) 0.065(3) 0.012(3) -0.023(3) -0.023(4)
C83 0.104(5) 0.085(5) 0.090(5) 0.031(4) -0.025(4) -0.025(4)
C84 0.108(6) 0.062(4) 0.082(4) -0.002(3) -0.035(4) -0.012(4)
C85 0.100(5) 0.087(5) 0.052(3) -0.019(3) -0.019(3) -0.008(4)
C86 0.104(5) 0.063(4) 0.044(3) -0.002(3) -0.011(3) -0.026(3)
C90 0.077(4) 0.121(6) 0.108(5) -0.035(5) -0.011(4) -0.014(4)
C91 0.066(3) 0.083(4) 0.040(3) -0.017(3) -0.001(2) -0.027(3)
C92 0.100(5) 0.068(4) 0.057(3) 0.001(3) 0.004(3) -0.040(4)
C93 0.105(5) 0.059(4) 0.064(4) -0.004(3) -0.013(3) -0.013(3)
C94 0.080(4) 0.076(4) 0.046(3) -0.025(3) -0.003(3) -0.019(3)
C95 0.096(4) 0.083(4) 0.034(2) -0.015(2) 0.008(3) -0.049(4)
C96 0.095(4) 0.061(3) 0.036(2) -0.006(2) -0.009(3) -0.027(3)

loop_
_atom_site_label
_atom_site_type_symbol
_atom_site_thermal_displace_type
_atom_site_fract_x
_atom_site_fract_y
_atom_site_fract_z
_atom_site_occupancy
_atom_site_U_iso_or_equiv
Sc Sc Uani 0.05488(4) 0.07095(2) 0.34846(4) 1.000 0.0198(2)
Si1 Si Uani 0.06100(6) -0.04094(4) 0.44104(6) 1.000 0.0326(3)
Si2 Si Uani 0.06238(7) -0.05285(4) 0.26792(6) 1.000 0.0368(3)
O1 O Uani 0.02931(13) 0.10246(10) 0.44515(13) 1.000 0.0262(8)
O2 O Uani -0.07035(13) 0.08427(9) 0.31332(13) 1.000 0.0217(7)
O3 O Uani 0.07700(13) 0.10977(10) 0.25618(13) 1.000 0.0242(7)
O4 O Uani 0.17818(13) 0.08543(9) 0.38300(13) 1.000 0.0213(7)
N N Uani 0.0584(2) -0.01296(9) 0.3494(2) 1.000 0.0262(7)
C1 C Uani 0.01624(19) 0.13928(13) 0.49977(18) 1.000 0.0200(10)
C2 C Uani 0.07627(19) 0.15874(14) 0.54849(19) 1.000 0.0212(10)
C3 C Uani 0.06235(19) 0.19824(14) 0.60312(19) 1.000 0.0230(10)
C4 C Uani -0.0108(2) 0.22021(13) 0.61108(19) 1.000 0.0227(10)
C5 C Uani -0.0694(2) 0.19954(14) 0.56241(19) 1.000 0.0248(10)
C6 C Uani -0.0573(2) 0.15980(14) 0.50744(19) 1.000 0.0237(10)
C7 C Uani -0.12078(19) 0.13849(14) 0.45265(19) 1.000 0.0229(10)
C8 C Uani -0.11902(19) 0.16549(14) 0.37351(19) 1.000 0.0217(10)
C9 C Uani -0.14664(19) 0.21840(14) 0.3648(2) 1.000 0.0227(10)
C10 C Uani -0.14755(18) 0.24610(14) 0.2942(2) 1.000 0.0247(10)
C11 C Uani -0.1163(2) 0.21993(14) 0.2327(2) 1.000 0.0246(10)
C12 C Uani -0.08691(19) 0.16684(14) 0.23703(19) 1.000 0.0212(10)
C13 C Uani -0.09205(19) 0.13993(14) 0.30796(19) 1.000 0.0199(10)
C14 C Uani -0.0508(2) 0.14300(14) 0.1668(2) 1.000 0.0238(10)
C15 C Uani 0.0274(2) 0.16707(14) 0.15600(19) 1.000 0.0233(10)
C16 C Uani 0.0406(2) 0.20844(14) 0.10257(19) 1.000 0.0239(10)
C17 C Uani 0.1120(2) 0.23143(14) 0.09439(19) 1.000 0.0250(10)
C18 C Uani 0.17291(19) 0.21144(14) 0.14227(19) 1.000 0.0223(10)
C19 C Uani 0.16221(19) 0.17005(14) 0.19689(18) 1.000 0.0212(10)
C20 C Uani 0.08882(19) 0.14900(13) 0.20383(18) 1.000 0.0194(9)
C21 C Uani 0.22565(19) 0.14858(14) 0.24998(19) 1.000 0.0236(10)
C22 C Uani 0.22307(19) 0.17115(14) 0.33246(19) 1.000 0.0214(10)
C23 C Uani 0.24733(19) 0.22395(14) 0.3473(2) 1.000 0.0239(10)
C24 C Uani 0.24852(19) 0.24725(14) 0.4208(2) 1.000 0.0254(10)
C25 C Uani 0.21888(19) 0.21670(14) 0.4799(2) 1.000 0.0237(10)
C26 C Uani 0.19200(19) 0.16396(14) 0.4691(2) 1.000 0.0222(10)
C27 C Uani 0.19717(19) 0.14084(14) 0.3950(2) 1.000 0.0218(10)
C28 C Uani 0.15556(19) 0.13563(14) 0.53688(18) 1.000 0.0217(10)
C29 C Uani -0.0269(2) 0.26602(15) 0.6687(2) 1.000 0.0290(11)
C30 C Uani -0.0913(2) 0.24969(17) 0.7195(2) 1.000 0.0408(11)
C31 C Uani 0.0411(3) 0.2788(3) 0.7229(4) 1.000 0.087(2)
C32 C Uani -0.0521(3) 0.31803(17) 0.6227(2) 1.000 0.0585(16)
C33 C Uani -0.1877(2) 0.30169(15) 0.2855(2) 1.000 0.0323(11)
C34 C Uani -0.2730(2) 0.2909(2) 0.2739(3) 1.000 0.0517(16)
C35 C Uani -0.1615(3) 0.3335(2) 0.2163(3) 1.000 0.066(2)
C36 C Uani -0.1736(3) 0.33747(18) 0.3577(3) 1.000 0.0528(16)
C37 C Uani 0.1234(2) 0.27808(16) 0.0365(2) 1.000 0.0316(11)
C38 C Uani 0.0850(4) 0.2657(3) -0.0407(4) 1.000 0.124(3)
C39 C Uani 0.2012(3) 0.2898(4) 0.0235(6) 1.000 0.204(6)
C40 C Uani 0.0745(4) 0.3273(2) 0.0601(4) 1.000 0.098(3)
C41 C Uani 0.2861(2) 0.30299(15) 0.4357(2) 1.000 0.0306(11)
C42 C Uani 0.2623(3) 0.32858(17) 0.5120(3) 1.000 0.0487(16)
C43 C Uani 0.3727(2) 0.29356(17) 0.4424(3) 1.000 0.0412(14)
C44 C Uani 0.2674(3) 0.34243(16) 0.3702(3) 1.000 0.0497(16)
C45 C Uani 0.23893(19) 0.04739(14) 0.4118(2) 1.000 0.0250(11)
C46 C Uani 0.31332(19) 0.05732(15) 0.3741(2) 1.000 0.0250(10)
C47 C Uani 0.3330(2) 0.02747(16) 0.3104(2) 1.000 0.0334(11)
C48 C Uani 0.4013(2) 0.0373(2) 0.2744(2) 1.000 0.0425(14)
C49 C Uani 0.4498(2) 0.0775(2) 0.3031(3) 1.000 0.0458(14)
C50 C Uani 0.4313(2) 0.10758(17) 0.3663(3) 1.000 0.0394(14)
C51 C Uani 0.3637(2) 0.09729(16) 0.4022(2) 1.000 0.0335(12)
C52 C Uani -0.1296(2) 0.04673(15) 0.2817(2) 1.000 0.0305(11)
C53 C Uani -0.2051(2) 0.05377(15) 0.3173(2) 1.000 0.0275(11)
C54 C Uani -0.2265(2) 0.0195(2) 0.3767(3) 1.000 0.0483(16)
C55 C Uani -0.2957(3) 0.0262(3) 0.4088(3) 1.000 0.069(2)
C56 C Uani -0.3443(3) 0.0661(3) 0.3852(3) 1.000 0.0603(18)
C57 C Uani -0.3238(2) 0.1007(2) 0.3269(3) 1.000 0.0560(18)
C58 C Uani -0.2554(2) 0.09460(17) 0.2935(3) 1.000 0.0383(14)
C59 C Uani -0.0364(2) -0.05030(18) 0.4775(2) 1.000 0.0457(12)
C60 C Uani 0.1154(3) -0.10635(19) 0.4495(3) 1.000 0.0591(19)
C61 C Uani -0.0091(4) -0.10848(19) 0.2668(3) 1.000 0.0627(19)
C62 C Uani 0.0459(3) -0.01339(17) 0.1772(2) 1.000 0.0460(14)
C70 C Uani 0.0343(4) 0.4351(2) 0.3587(5) 1.000 0.097(3)
C71 C Uani 0.0422(3) 0.37590(19) 0.3579(3) 1.000 0.0589(17)
C72 C Uani 0.0406(3) 0.34476(19) 0.4241(3) 1.000 0.0455(16)
C73 C Uani 0.0452(3) 0.2891(2) 0.4236(3) 1.000 0.0542(17)
C74 C Uani 0.0537(3) 0.26055(17) 0.3568(3) 1.000 0.0448(11)
C75 C Uani 0.0585(3) 0.2926(2) 0.2876(3) 1.000 0.0557(17)
C76 C Uani 0.0510(3) 0.3466(2) 0.2878(3) 1.000 0.0493(16)
C80 C Uani 0.1548(4) 0.5628(3) 0.1112(3) 1.000 0.088(3)
C81 C Uani 0.2040(4) 0.5129(2) 0.1284(3) 1.000 0.070(2)
C82 C Uani 0.1781(4) 0.4731(3) 0.1774(3) 1.000 0.080(2)
C83 C Uani 0.2217(4) 0.4286(3) 0.1925(4) 1.000 0.094(3)
C84 C Uani 0.2920(5) 0.4216(3) 0.1615(4) 1.000 0.085(3)
C85 C Uani 0.3188(4) 0.4609(3) 0.1122(3) 1.000 0.080(3)
C86 C Uani 0.2754(4) 0.5066(2) 0.0961(3) 1.000 0.071(2)
C90 C Uani 0.4720(4) -0.0248(3) 0.0450(4) 1.000 0.102(3)
C91 C Uani 0.3942(3) -0.0032(3) 0.0636(3) 1.000 0.0631(19)
C92 C Uani 0.3732(4) 0.0498(3) 0.0437(3) 1.000 0.075(2)
C93 C Uani 0.3036(4) 0.0706(3) 0.0617(4) 1.000 0.077(3)
C94 C Uani 0.2534(3) 0.0389(3) 0.0993(3) 1.000 0.068(2)
C95 C Uani 0.2729(4) -0.0140(3) 0.1186(3) 1.000 0.071(2)
C96 C Uani 0.3420(4) -0.0344(2) 0.1002(3) 1.000 0.0644(18)
H1 H Uiso 0.093(2) -0.0004(16) 0.489(2) 1.000 0.045(11)
H2 H Uiso 0.137(2) -0.0770(15) 0.265(2) 1.000 0.039(10)
H3 H Uiso 0.10330 0.21090 0.63620 1.000 0.0280
H5 H Uiso -0.11960 0.21330 0.56720 1.000 0.0300
H7A H Uiso -0.11520 0.09860 0.44670 1.000 0.0270
H7B H Uiso -0.17070 0.14560 0.47520 1.000 0.0270
H9 H Uiso -0.16560 0.23640 0.40870 1.000 0.0270
H11 H Uiso -0.11460 0.23880 0.18480 1.000 0.0290
H14A H Uiso -0.08390 0.15030 0.12010 1.000 0.0290
H14B H Uiso -0.04630 0.10300 0.17300 1.000 0.0290
H16 H Uiso -0.00100 0.22130 0.07060 1.000 0.0290
H18 H Uiso 0.22240 0.22630 0.13750 1.000 0.0270
H21A H Uiso 0.27520 0.15820 0.22850 1.000 0.0280
H21B H Uiso 0.22230 0.10830 0.25190 1.000 0.0280
H23 H Uiso 0.26390 0.24530 0.30530 1.000 0.0290
H25 H Uiso 0.21690 0.23250 0.53000 1.000 0.0280
H28A H Uiso 0.15180 0.09600 0.52650 1.000 0.0260
H28B H Uiso 0.18800 0.14090 0.58470 1.000 0.0260
H30A H Uiso -0.10160 0.27940 0.75550 1.000 0.0490
H30B H Uiso -0.07670 0.21690 0.74900 1.000 0.0490
H30C H Uiso -0.13730 0.24220 0.68690 1.000 0.0490
H31A H Uiso 0.08440 0.28970 0.69240 1.000 0.1050
H31B H Uiso 0.05490 0.24640 0.75360 1.000 0.1050
H31C H Uiso 0.02810 0.30870 0.75760 1.000 0.1050
H32A H Uiso -0.01130 0.32940 0.58940 1.000 0.0700
H32B H Uiso -0.06280 0.34740 0.65910 1.000 0.0700
H32C H Uiso -0.09820 0.31000 0.59060 1.000 0.0700
H34A H Uiso -0.29080 0.27020 0.31800 1.000 0.0620
H34B H Uiso -0.28260 0.26990 0.22620 1.000 0.0620
H34C H Uiso -0.30040 0.32560 0.26990 1.000 0.0620
H35A H Uiso -0.18850 0.36840 0.21290 1.000 0.0790
H35B H Uiso -0.17250 0.31250 0.16880 1.000 0.0790
H35C H Uiso -0.10650 0.34010 0.22230 1.000 0.0790
H36A H Uiso -0.19000 0.31790 0.40350 1.000 0.0630
H36B H Uiso -0.20260 0.37140 0.35150 1.000 0.0630
H36C H Uiso -0.11910 0.34590 0.36410 1.000 0.0630
H38A H Uiso 0.03160 0.25590 -0.03360 1.000 0.1490
H38B H Uiso 0.11100 0.23520 -0.06480 1.000 0.1490
H38C H Uiso 0.08720 0.29780 -0.07420 1.000 0.1490
H39A H Uiso 0.22820 0.29830 0.07290 1.000 0.2440
H39B H Uiso 0.20420 0.32120 -0.01140 1.000 0.2440
H39C H Uiso 0.22500 0.25810 -0.00010 1.000 0.2440
H40A H Uiso 0.02220 0.31520 0.06770 1.000 0.1180
H40B H Uiso 0.07440 0.35490 0.01920 1.000 0.1180
H40C H Uiso 0.09600 0.34290 0.10850 1.000 0.1180
H42A H Uiso 0.28800 0.36380 0.51950 1.000 0.0580
H42B H Uiso 0.27690 0.30430 0.55520 1.000 0.0580
H42C H Uiso 0.20700 0.33400 0.51010 1.000 0.0580
H43A H Uiso 0.39860 0.32830 0.45300 1.000 0.0500
H43B H Uiso 0.38980 0.27840 0.39360 1.000 0.0500
H43C H Uiso 0.38480 0.26800 0.48470 1.000 0.0500
H44A H Uiso 0.29180 0.37760 0.38170 1.000 0.0590
H44B H Uiso 0.21200 0.34740 0.36460 1.000 0.0590
H44C H Uiso 0.28630 0.32780 0.32190 1.000 0.0590
H45A H Uiso 0.22230 0.00940 0.40150 1.000 0.0300
H45B H Uiso 0.24660 0.05170 0.46860 1.000 0.0300
H47 H Uiso 0.29960 -0.00020 0.29080 1.000 0.0400
H48 H Uiso 0.41430 0.01650 0.23060 1.000 0.0510
H49 H Uiso 0.49640 0.08430 0.27890 1.000 0.0550
H50 H Uiso 0.46470 0.13540 0.38560 1.000 0.0470
H51 H Uiso 0.35150 0.11780 0.44660 1.000 0.0400
H52A H Uiso -0.11210 0.00880 0.29020 1.000 0.0360
H52B H Uiso -0.13620 0.05260 0.22510 1.000 0.0360
H54 H Uiso -0.19310 -0.00860 0.39490 1.000 0.0580
H55 H Uiso -0.30990 0.00220 0.44880 1.000 0.0830
H56 H Uiso -0.39190 0.07020 0.40850 1.000 0.0720
H57 H Uiso -0.35760 0.12890 0.30980 1.000 0.0670
H58 H Uiso -0.24200 0.11870 0.25330 1.000 0.0460
H59A H Uiso -0.06450 -0.01590 0.47300 1.000 0.0550
H59B H Uiso -0.03250 -0.06160 0.53190 1.000 0.0550
H59C H Uiso -0.06350 -0.07840 0.44670 1.000 0.0550
H60A H Uiso 0.16650 -0.10110 0.43010 1.000 0.0710
H60B H Uiso 0.08860 -0.13460 0.41890 1.000 0.0710
H60C H Uiso 0.11980 -0.11760 0.50400 1.000 0.0710
H61A H Uiso -0.00160 -0.13060 0.31380 1.000 0.0750
H61B H Uiso -0.00300 -0.13150 0.22110 1.000 0.0750
H61C H Uiso -0.06050 -0.09280 0.26500 1.000 0.0750
H62A H Uiso 0.08400 0.01560 0.17490 1.000 0.0550
H62B H Uiso -0.00520 0.00270 0.17630 1.000 0.0550
H62C H Uiso 0.05000 -0.03770 0.13260 1.000 0.0550
H70A H Uiso 0.03710 0.44910 0.30580 1.000 0.1170
H70B H Uiso 0.07550 0.45100 0.39160 1.000 0.1170
H70C H Uiso -0.01500 0.44490 0.37930 1.000 0.1170
H72 H Uiso 0.03610 0.36280 0.47240 1.000 0.0550
H73 H Uiso 0.04240 0.26980 0.47110 1.000 0.0650
H74 H Uiso 0.05630 0.22190 0.35610 1.000 0.0540
H75 H Uiso 0.06730 0.27470 0.24000 1.000 0.0670
H76 H Uiso 0.05160 0.36600 0.24020 1.000 0.0590
H80A H Uiso 0.18070 0.58700 0.07570 1.000 0.1050
H80B H Uiso 0.14620 0.58220 0.15960 1.000 0.1050
H80C H Uiso 0.10570 0.55140 0.08720 1.000 0.1050
H82 H Uiso 0.13020 0.47700 0.20030 1.000 0.0960
H83 H Uiso 0.20320 0.40120 0.22560 1.000 0.1130
H84 H Uiso 0.32170 0.39010 0.17370 1.000 0.1030
H85 H Uiso 0.36680 0.45650 0.08970 1.000 0.0960
H86 H Uiso 0.29380 0.53390 0.06290 1.000 0.0850
H90A H Uiso 0.50070 0.00370 0.01940 1.000 0.1230
H90B H Uiso 0.46620 -0.05640 0.01060 1.000 0.1230
H90C H Uiso 0.49970 -0.03570 0.09310 1.000 0.1230
H92 H Uiso 0.40780 0.07210 0.01720 1.000 0.0900
H93 H Uiso 0.29050 0.10700 0.04790 1.000 0.0920
H94 H Uiso 0.20530 0.05320 0.11220 1.000 0.0810
H95 H Uiso 0.23800 -0.03630 0.14470 1.000 0.0850
H96 H Uiso 0.35430 -0.07110 0.11320 1.000 0.0770

loop_
_atom_type_symbol
_atom_type_description
_atom_type_scat_dispersion_real
_atom_type_scat_dispersion_imag
_atom_type_scat_source
Si Si 0.0817 0.0704 'International Tables Vol C Tables 4.2.6.8 and 6.1.1.4'
Sc Sc 0.2519 0.3716 'International Tables Vol C Tables 4.2.6.8 and 6.1.1.4'
O O 0.0106 0.0060 'International Tables Vol C Tables 4.2.6.8 and 6.1.1.4'
N N 0.0061 0.0033 'International Tables Vol C Tables 4.2.6.8 and 6.1.1.4'
H H 0.0000 0.0000 'International Tables Vol C Tables 4.2.6.8 and 6.1.1.4'
C C 0.0033 0.0016 'International Tables Vol C Tables 4.2.6.8 and 6.1.1.4'

loop_
_geom_angle_atom_site_label_1
_geom_angle_atom_site_label_2
_geom_angle_atom_site_label_3
_geom_angle
_geom_angle_site_symmetry_1
_geom_angle_site_symmetry_2
_geom_angle_site_symmetry_3
_geom_angle_publ_flag
O1 Sc O2 85.01(9) . . . yes
O1 Sc O3 126.24(11) . . . yes
O1 Sc O4 88.02(9) . . . yes
O1 Sc N 113.92(12) . . . yes
O2 Sc O3 86.34(9) . . . yes
O2 Sc O4 162.65(8) . . . yes
O2 Sc N 100.01(12) . . . yes
O3 Sc O4 85.02(9) . . . yes
O3 Sc N 119.84(12) . . . yes
O4 Sc N 97.34(12) . . . yes
N Si1 C59 111.88(17) . . . yes
N Si1 C60 113.95(19) . . . yes
C59 Si1 C60 109.9(2) . . . yes
N Si2 C61 112.1(2) . . . yes
N Si2 C62 112.59(16) . . . yes
C61 Si2 C62 107.2(2) . . . yes
C60 Si1 H1 112.0(15) . . . no
N Si1 H1 104.7(15) . . . no
C59 Si1 H1 103.8(14) . . . no
N Si2 H2 109.5(14) . . . no
C61 Si2 H2 108.2(15) . . . no
C62 Si2 H2 107.0(14) . . . no
Sc O1 C1 161.2(2) . . . yes
C13 O2 C52 113.2(2) . . . yes
Sc O2 C13 114.10(18) . . . yes
Sc O2 C52 131.67(19) . . . yes
Sc O3 C20 164.1(2) . . . yes
Sc O4 C27 114.15(19) . . . yes
Sc O4 C45 131.12(18) . . . yes
C27 O4 C45 113.2(2) . . . yes
Si1 N Si2 121.64(14) . . . yes
Sc N Si2 124.42(18) . . . yes
Sc N Si1 113.88(16) . . . yes
O1 C1 C2 120.4(3) . . . yes
O1 C1 C6 120.0(3) . . . yes
C2 C1 C6 119.5(3) . . . no
C1 C2 C3 119.8(3) . . . no
C1 C2 C28 117.4(3) . . . no
C3 C2 C28 122.8(3) . . . no
C2 C3 C4 121.8(3) . . . no
C3 C4 C5 117.0(3) . . . no
C3 C4 C29 122.7(3) . . . no
C5 C4 C29 120.3(3) . . . no
C4 C5 C6 122.5(3) . . . no
C5 C6 C7 122.5(3) . . . no
C1 C6 C7 118.1(3) . . . no
C1 C6 C5 119.3(3) . . . no
C6 C7 C8 111.4(3) . . . no
C7 C8 C13 123.7(3) . . . no
C7 C8 C9 118.9(3) . . . no
C9 C8 C13 117.4(3) . . . no
C8 C9 C10 122.6(3) . . . no
C9 C10 C11 117.2(3) . . . no
C9 C10 C33 120.3(3) . . . no
C11 C10 C33 122.3(3) . . . no
C10 C11 C12 123.4(3) . . . no
C11 C12 C13 116.6(3) . . . no
C13 C12 C14 124.5(3) . . . no
C11 C12 C14 118.9(3) . . . no
O2 C13 C8 118.6(3) . . . yes
C8 C13 C12 122.4(3) . . . no
O2 C13 C12 118.9(3) . . . yes
C12 C14 C15 111.3(3) . . . no
C14 C15 C20 118.8(3) . . . no
C14 C15 C16 122.9(3) . . . no
C16 C15 C20 118.2(3) . . . no
C15 C16 C17 122.7(3) . . . no
C16 C17 C18 117.6(3) . . . no
C16 C17 C37 120.9(3) . . . no
C18 C17 C37 121.5(3) . . . no
C17 C18 C19 121.6(3) . . . no
C18 C19 C20 118.4(3) . . . no
C18 C19 C21 123.0(3) . . . no
C20 C19 C21 118.5(3) . . . no
C15 C20 C19 121.4(3) . . . no
O3 C20 C15 119.1(3) . . . yes
O3 C20 C19 119.6(3) . . . yes
C19 C21 C22 112.8(3) . . . no
C23 C22 C27 117.5(3) . . . no
C21 C22 C23 119.3(3) . . . no
C21 C22 C27 123.3(3) . . . no
C22 C23 C24 123.1(3) . . . no
C25 C24 C41 122.1(3) . . . no
C23 C24 C25 117.3(3) . . . no
C23 C24 C41 120.5(3) . . . no
C24 C25 C26 122.8(3) . . . no
C27 C26 C28 124.1(3) . . . no
C25 C26 C27 117.6(3) . . . no
C25 C26 C28 118.3(3) . . . no
O4 C27 C26 119.8(3) . . . yes
C22 C27 C26 121.5(3) . . . no
O4 C27 C22 118.6(3) . . . yes
C2 C28 C26 110.4(3) . . . no
C4 C29 C32 109.0(3) . . . no
C30 C29 C31 106.5(3) . . . no
C4 C29 C30 110.2(3) . . . no
C4 C29 C31 112.9(4) . . . no
C30 C29 C32 108.0(3) . . . no
C31 C29 C32 110.1(4) . . . no
C34 C33 C36 109.1(3) . . . no
C10 C33 C34 107.5(3) . . . no
C10 C33 C35 112.3(3) . . . no
C10 C33 C36 111.8(3) . . . no
C34 C33 C35 108.5(3) . . . no
C35 C33 C36 107.6(3) . . . no
C38 C37 C40 99.2(4) . . . no
C17 C37 C39 114.0(5) . . . no
C39 C37 C40 115.6(5) . . . no
C17 C37 C38 111.2(4) . . . no
C17 C37 C40 108.6(3) . . . no
C38 C37 C39 107.3(5) . . . no
C24 C41 C43 107.1(3) . . . no
C24 C41 C42 112.1(3) . . . no
C42 C41 C44 108.8(3) . . . no
C24 C41 C44 111.5(3) . . . no
C42 C41 C43 107.7(3) . . . no
C43 C41 C44 109.5(3) . . . no
O4 C45 C46 112.2(3) . . . yes
C45 C46 C51 120.9(3) . . . no
C45 C46 C47 120.8(3) . . . no
C47 C46 C51 118.3(3) . . . no
C46 C47 C48 121.0(4) . . . no
C47 C48 C49 119.5(4) . . . no
C48 C49 C50 120.5(4) . . . no
C49 C50 C51 119.8(4) . . . no
C46 C51 C50 121.0(4) . . . no
O2 C52 C53 113.5(3) . . . yes
C52 C53 C54 120.5(3) . . . no
C52 C53 C58 121.8(3) . . . no
C54 C53 C58 117.8(3) . . . no
C53 C54 C55 120.0(4) . . . no
C54 C55 C56 121.7(5) . . . no
C55 C56 C57 119.0(5) . . . no
C56 C57 C58 120.4(4) . . . no
C53 C58 C57 121.0(4) . . . no
C2 C3 H3 119.18 . . . no
C4 C3 H3 119.07 . . . no
C4 C5 H5 118.69 . . . no
C6 C5 H5 118.77 . . . no
C6 C7 H7A 109.35 . . . no
C6 C7 H7B 109.34 . . . no
C8 C7 H7A 109.37 . . . no
C8 C7 H7B 109.32 . . . no
H7A C7 H7B 107.97 . . . no
C8 C9 H9 118.69 . . . no
C10 C9 H9 118.68 . . . no
C10 C11 H11 118.29 . . . no
C12 C11 H11 118.27 . . . no
C12 C14 H14A 109.39 . . . no
C12 C14 H14B 109.34 . . . no
C15 C14 H14A 109.38 . . . no
C15 C14 H14B 109.37 . . . no
H14A C14 H14B 107.99 . . . no
C15 C16 H16 118.62 . . . no
C17 C16 H16 118.71 . . . no
C17 C18 H18 119.24 . . . no
C19 C18 H18 119.12 . . . no
C19 C21 H21A 109.08 . . . no
C19 C21 H21B 109.03 . . . no
C22 C21 H21A 109.01 . . . no
C22 C21 H21B 109.00 . . . no
H21A C21 H21B 107.76 . . . no
C22 C23 H23 118.47 . . . no
C24 C23 H23 118.48 . . . no
C24 C25 H25 118.69 . . . no
C26 C25 H25 118.49 . . . no
C2 C28 H28A 109.58 . . . no
C2 C28 H28B 109.63 . . . no
C26 C28 H28A 109.58 . . . no
C26 C28 H28B 109.56 . . . no
H28A C28 H28B 108.07 . . . no
C29 C30 H30A 109.52 . . . no
C29 C30 H30B 109.47 . . . no
C29 C30 H30C 109.49 . . . no
H30A C30 H30B 109.40 . . . no
H30A C30 H30C 109.44 . . . no
H30B C30 H30C 109.50 . . . no
C29 C31 H31A 109.42 . . . no
C29 C31 H31B 109.56 . . . no
C29 C31 H31C 109.48 . . . no
H31A C31 H31B 109.45 . . . no
H31A C31 H31C 109.35 . . . no
H31B C31 H31C 109.57 . . . no
C29 C32 H32A 109.55 . . . no
C29 C32 H32B 109.50 . . . no
C29 C32 H32C 109.40 . . . no
H32A C32 H32B 109.49 . . . no
H32A C32 H32C 109.41 . . . no
H32B C32 H32C 109.47 . . . no
C33 C34 H34A 109.51 . . . no
C33 C34 H34B 109.42 . . . no
C33 C34 H34C 109.56 . . . no
H34A C34 H34B 109.42 . . . no
H34A C34 H34C 109.48 . . . no
H34B C34 H34C 109.44 . . . no
C33 C35 H35A 109.53 . . . no
C33 C35 H35B 109.48 . . . no
C33 C35 H35C 109.52 . . . no
H35A C35 H35B 109.44 . . . no
H35A C35 H35C 109.50 . . . no
H35B C35 H35C 109.35 . . . no
C33 C36 H36A 109.44 . . . no
C33 C36 H36B 109.46 . . . no
C33 C36 H36C 109.45 . . . no
H36A C36 H36B 109.56 . . . no
H36A C36 H36C 109.47 . . . no
H36B C36 H36C 109.45 . . . no
C37 C38 H38A 109.45 . . . no
C37 C38 H38B 109.49 . . . no
C37 C38 H38C 109.55 . . . no
H38A C38 H38B 109.40 . . . no
H38A C38 H38C 109.54 . . . no
H38B C38 H38C 109.40 . . . no
C37 C39 H39A 109.62 . . . no
C37 C39 H39B 109.51 . . . no
C37 C39 H39C 109.58 . . . no
H39A C39 H39B 109.30 . . . no
H39A C39 H39C 109.41 . . . no
H39B C39 H39C 109.40 . . . no
C37 C40 H40A 109.47 . . . no
C37 C40 H40B 109.46 . . . no
C37 C40 H40C 109.44 . . . no
H40A C40 H40B 109.59 . . . no
H40A C40 H40C 109.38 . . . no
H40B C40 H40C 109.49 . . . no
C41 C42 H42A 109.43 . . . no
C41 C42 H42B 109.45 . . . no
C41 C42 H42C 109.56 . . . no
H42A C42 H42B 109.40 . . . no
H42A C42 H42C 109.53 . . . no
H42B C42 H42C 109.46 . . . no
C41 C43 H43A 109.41 . . . no
C41 C43 H43B 109.42 . . . no
C41 C43 H43C 109.47 . . . no
H43A C43 H43B 109.47 . . . no
H43A C43 H43C 109.56 . . . no
H43B C43 H43C 109.50 . . . no
C41 C44 H44A 109.49 . . . no
C41 C44 H44B 109.52 . . . no
C41 C44 H44C 109.37 . . . no
H44A C44 H44B 109.45 . . . no
H44A C44 H44C 109.49 . . . no
H44B C44 H44C 109.51 . . . no
O4 C45 H45A 109.25 . . . no
O4 C45 H45B 109.16 . . . no
C46 C45 H45A 109.22 . . . no
C46 C45 H45B 109.23 . . . no
H45A C45 H45B 107.72 . . . no
C46 C47 H47 119.44 . . . no
C48 C47 H47 119.59 . . . no
C47 C48 H48 120.28 . . . no
C49 C48 H48 120.27 . . . no
C48 C49 H49 119.80 . . . no
C50 C49 H49 119.73 . . . no
C49 C50 H50 120.15 . . . no
C51 C50 H50 120.06 . . . no
C46 C51 H51 119.45 . . . no
C50 C51 H51 119.55 . . . no
O2 C52 H52A 108.87 . . . no
O2 C52 H52B 108.90 . . . no
C53 C52 H52A 108.83 . . . no
C53 C52 H52B 108.82 . . . no
H52A C52 H52B 107.78 . . . no
C53 C54 H54 119.99 . . . no
C55 C54 H54 119.98 . . . no
C54 C55 H55 119.16 . . . no
C56 C55 H55 119.11 . . . no
C55 C56 H56 120.38 . . . no
C57 C56 H56 120.57 . . . no
C56 C57 H57 119.75 . . . no
C58 C57 H57 119.88 . . . no
C53 C58 H58 119.45 . . . no
C57 C58 H58 119.52 . . . no
Si1 C59 H59A 109.50 . . . no
Si1 C59 H59B 109.49 . . . no
Si1 C59 H59C 109.49 . . . no
H59A C59 H59B 109.49 . . . no
H59A C59 H59C 109.43 . . . no
H59B C59 H59C 109.43 . . . no
Si1 C60 H60A 109.42 . . . no
Si1 C60 H60B 109.52 . . . no
Si1 C60 H60C 109.54 . . . no
H60A C60 H60B 109.48 . . . no
H60A C60 H60C 109.35 . . . no
H60B C60 H60C 109.51 . . . no
Si2 C61 H61A 109.48 . . . no
Si2 C61 H61B 109.53 . . . no
Si2 C61 H61C 109.46 . . . no
H61A C61 H61B 109.39 . . . no
H61A C61 H61C 109.44 . . . no
H61B C61 H61C 109.54 . . . no
Si2 C62 H62A 109.46 . . . no
Si2 C62 H62B 109.39 . . . no
Si2 C62 H62C 109.41 . . . no
H62A C62 H62B 109.48 . . . no
H62A C62 H62C 109.65 . . . no
H62B C62 H62C 109.43 . . . no
C70 C71 C72 122.6(5) . . . no
C70 C71 C76 121.7(5) . . . no
C72 C71 C76 115.7(4) . . . no
C71 C72 C73 123.1(5) . . . no
C72 C73 C74 121.8(5) . . . no
C73 C74 C75 115.8(4) . . . no
C74 C75 C76 122.2(5) . . . no
C71 C76 C75 121.3(5) . . . no
C71 C70 H70A 109.36 . . . no
C71 C70 H70B 109.49 . . . no
C71 C70 H70C 109.48 . . . no
H70A C70 H70B 109.53 . . . no
H70A C70 H70C 109.55 . . . no
H70B C70 H70C 109.42 . . . no
C71 C72 H72 118.41 . . . no
C73 C72 H72 118.53 . . . no
C72 C73 H73 119.12 . . . no
C74 C73 H73 119.08 . . . no
C73 C74 H74 122.08 . . . no
C75 C74 H74 122.12 . . . no
C74 C75 H75 118.97 . . . no
C76 C75 H75 118.81 . . . no
C71 C76 H76 119.26 . . . no
C75 C76 H76 119.42 . . . no
C80 C81 C82 119.3(6) . . . no
C80 C81 C86 121.4(5) . . . no
C82 C81 C86 119.3(5) . . . no
C81 C82 C83 119.3(6) . . . no
C82 C83 C84 122.3(7) . . . no
C83 C84 C85 119.2(7) . . . no
C84 C85 C86 119.5(6) . . . no
C81 C86 C85 120.4(5) . . . no
C81 C80 H80A 109.56 . . . no
C81 C80 H80B 109.44 . . . no
C81 C80 H80C 109.51 . . . no
H80A C80 H80B 109.45 . . . no
H80A C80 H80C 109.41 . . . no
H80B C80 H80C 109.46 . . . no
C81 C82 H82 120.35 . . . no
C83 C82 H82 120.33 . . . no
C82 C83 H83 118.82 . . . no
C84 C83 H83 118.84 . . . no
C83 C84 H84 120.47 . . . no
C85 C84 H84 120.33 . . . no
C84 C85 H85 120.35 . . . no
C86 C85 H85 120.20 . . . no
C81 C86 H86 119.83 . . . no
C85 C86 H86 119.81 . . . no
C90 C91 C92 120.5(6) . . . no
C90 C91 C96 122.1(6) . . . no
C92 C91 C96 117.5(5) . . . no
C91 C92 C93 121.4(6) . . . no
C92 C93 C94 119.8(7) . . . no
C93 C94 C95 119.6(6) . . . no
C94 C95 C96 120.2(6) . . . no
C91 C96 C95 121.5(5) . . . no
C91 C90 H90A 109.48 . . . no
C91 C90 H90B 109.63 . . . no
C91 C90 H90C 109.50 . . . no
H90A C90 H90B 109.47 . . . no
H90A C90 H90C 109.37 . . . no
H90B C90 H90C 109.39 . . . no
C91 C92 H92 119.31 . . . no
C93 C92 H92 119.33 . . . no
C92 C93 H93 120.04 . . . no
C94 C93 H93 120.14 . . . no
C93 C94 H94 120.12 . . . no
C95 C94 H94 120.29 . . . no
C94 C95 H95 119.88 . . . no
C96 C95 H95 119.92 . . . no
C91 C96 H96 119.26 . . . no
C95 C96 H96 119.21 . . . no

loop_
_geom_bond_atom_site_label_1
_geom_bond_atom_site_label_2
_geom_bond_distance
_geom_bond_site_symmetry_1
_geom_bond_site_symmetry_2
_geom_bond_publ_flag
Sc O1 1.912(2) . . yes
Sc O2 2.278(2) . . yes
Sc O3 1.912(2) . . yes
Sc O4 2.248(2) . . yes
Sc N 2.060(2) . . yes
Si1 N 1.724(3) . . yes
Si1 C59 1.863(4) . . yes
Si1 C60 1.870(5) . . yes
Si2 N 1.718(3) . . yes
Si2 C61 1.854(6) . . yes
Si2 C62 1.854(4) . . yes
Si1 H1 1.40(4) . . no
Si2 H2 1.44(4) . . no
O1 C1 1.334(4) . . yes
O2 C13 1.420(4) . . yes
O2 C52 1.476(4) . . yes
O3 C20 1.343(4) . . yes
O4 C27 1.413(4) . . yes
O4 C45 1.486(4) . . yes
C1 C2 1.403(5) . . no
C1 C6 1.398(5) . . no
C2 C3 1.382(5) . . no
C2 C28 1.525(5) . . no
C3 C4 1.406(5) . . no
C4 C5 1.395(5) . . no
C4 C29 1.536(5) . . no
C5 C6 1.384(5) . . no
C6 C7 1.522(5) . . no
C7 C8 1.521(5) . . no
C8 C13 1.396(5) . . no
C8 C9 1.392(5) . . no
C9 C10 1.396(5) . . no
C10 C11 1.376(5) . . no
C10 C33 1.540(5) . . no
C11 C12 1.402(5) . . no
C12 C14 1.512(5) . . no
C12 C13 1.398(5) . . no
C14 C15 1.514(5) . . no
C15 C20 1.401(5) . . no
C15 C16 1.398(5) . . no
C16 C17 1.388(5) . . no
C17 C37 1.539(5) . . no
C17 C18 1.410(5) . . no
C18 C19 1.405(5) . . no
C19 C21 1.506(5) . . no
C19 C20 1.399(5) . . no
C21 C22 1.531(5) . . no
C22 C23 1.384(5) . . no
C22 C27 1.404(5) . . no
C23 C24 1.392(5) . . no
C24 C41 1.536(5) . . no
C24 C25 1.387(5) . . no
C25 C26 1.388(5) . . no
C26 C28 1.527(5) . . no
C26 C27 1.407(5) . . no
C29 C30 1.516(5) . . no
C29 C31 1.517(7) . . no
C29 C32 1.557(5) . . no
C33 C34 1.525(5) . . no
C33 C36 1.536(6) . . no
C33 C35 1.516(6) . . no
C37 C39 1.424(7) . . no
C37 C38 1.498(8) . . no
C37 C40 1.547(7) . . no
C41 C43 1.537(5) . . no
C41 C42 1.535(6) . . no
C41 C44 1.514(6) . . no
C45 C46 1.505(5) . . no
C46 C51 1.394(5) . . no
C46 C47 1.379(5) . . no
C47 C48 1.397(5) . . no
C48 C49 1.381(6) . . no
C49 C50 1.369(7) . . no
C50 C51 1.387(5) . . no
C52 C53 1.496(5) . . no
C53 C58 1.386(5) . . no
C53 C54 1.391(6) . . no
C54 C55 1.368(7) . . no
C55 C56 1.350(9) . . no
C56 C57 1.378(8) . . no
C57 C58 1.364(5) . . no
C3 H3 0.9504 . . no
C5 H5 0.9511 . . no
C7 H7A 0.9898 . . no
C7 H7B 0.9906 . . no
C9 H9 0.9507 . . no
C11 H11 0.9498 . . no
C14 H14A 0.9892 . . no
C14 H14B 0.9904 . . no
C16 H16 0.9497 . . no
C18 H18 0.9495 . . no
C21 H21A 0.9897 . . no
C21 H21B 0.9910 . . no
C23 H23 0.9511 . . no
C25 H25 0.9504 . . no
C28 H28A 0.9907 . . no
C28 H28B 0.9906 . . no
C30 H30A 0.9804 . . no
C30 H30B 0.9805 . . no
C30 H30C 0.9811 . . no
C31 H31A 0.9815 . . no
C31 H31B 0.9802 . . no
C31 H31C 0.9809 . . no
C32 H32A 0.9793 . . no
C32 H32B 0.9803 . . no
C32 H32C 0.9804 . . no
C34 H34A 0.9785 . . no
C34 H34B 0.9800 . . no
C34 H34C 0.9791 . . no
C35 H35A 0.9795 . . no
C35 H35B 0.9808 . . no
C35 H35C 0.9802 . . no
C36 H36A 0.9798 . . no
C36 H36B 0.9795 . . no
C36 H36C 0.9805 . . no
C38 H38A 0.9811 . . no
C38 H38B 0.9794 . . no
C38 H38C 0.9793 . . no
C39 H39A 0.9798 . . no
C39 H39B 0.9813 . . no
C39 H39C 0.9806 . . no
C40 H40A 0.9796 . . no
C40 H40B 0.9787 . . no
C40 H40C 0.9797 . . no
C42 H42A 0.9810 . . no
C42 H42B 0.9800 . . no
C42 H42C 0.9792 . . no
C43 H43A 0.9798 . . no
C43 H43B 0.9808 . . no
C43 H43C 0.9791 . . no
C44 H44A 0.9801 . . no
C44 H44B 0.9809 . . no
C44 H44C 0.9798 . . no
C45 H45A 0.9908 . . no
C45 H45B 0.9900 . . no
C47 H47 0.9497 . . no
C48 H48 0.9490 . . no
C49 H49 0.9502 . . no
C50 H50 0.9507 . . no
C51 H51 0.9499 . . no
C52 H52A 0.9893 . . no
C52 H52B 0.9899 . . no
C54 H54 0.9497 . . no
C55 H55 0.9498 . . no
C56 H56 0.9492 . . no
C57 H57 0.9502 . . no
C58 H58 0.9498 . . no
C59 H59A 0.9793 . . no
C59 H59B 0.9792 . . no
C59 H59C 0.9810 . . no
C60 H60A 0.9804 . . no
C60 H60B 0.9794 . . no
C60 H60C 0.9808 . . no
C61 H61A 0.9806 . . no
C61 H61B 0.9805 . . no
C61 H61C 0.9804 . . no
C62 H62A 0.9787 . . no
C62 H62B 0.9799 . . no
C62 H62C 0.9796 . . no
C70 C71 1.460(7) . . no
C71 C72 1.377(7) . . no
C71 C76 1.423(7) . . no
C72 C73 1.369(7) . . no
C73 C74 1.364(7) . . no
C74 C75 1.437(7) . . no
C75 C76 1.332(7) . . no
C70 H70A 0.9795 . . no
C70 H70B 0.9807 . . no
C70 H70C 0.9806 . . no
C72 H72 0.9509 . . no
C73 H73 0.9506 . . no
C74 H74 0.9498 . . no
C75 H75 0.9510 . . no
C76 H76 0.9506 . . no
C80 C81 1.520(9) . . no
C81 C82 1.383(8) . . no
C81 C86 1.404(10) . . no
C82 C83 1.352(10) . . no
C83 C84 1.378(11) . . no
C84 C85 1.383(10) . . no
C85 C86 1.377(9) . . no
C80 H80A 0.9802 . . no
C80 H80B 0.9797 . . no
C80 H80C 0.9805 . . no
C82 H82 0.9503 . . no
C83 H83 0.9494 . . no
C84 H84 0.9509 . . no
C85 H85 0.9501 . . no
C86 H86 0.9481 . . no
C90 C91 1.513(9) . . no
C91 C92 1.391(10) . . no
C91 C96 1.371(9) . . no
C92 C93 1.373(10) . . no
C93 C94 1.362(9) . . no
C94 C95 1.380(10) . . no
C95 C96 1.363(10) . . no
C90 H90A 0.9792 . . no
C90 H90B 0.9796 . . no
C90 H90C 0.9809 . . no
C92 H92 0.9504 . . no
C93 H93 0.9503 . . no
C94 H94 0.9504 . . no
C95 H95 0.9504 . . no
C96 H96 0.9508 . . no
